data_7713287
loop_
_publ_author_name
'Zheng, Zhan-Jiang'
'Liu, Yujia'
'Takeda, Nobuhiro'
'Unno, Masafumi'

_publ_section_title
;
 Synthesis and Characterization of Sulfide/Sulfone-Containing
 18-8-18-Membered-Ring Ladder-Type Siloxanes
;
_journal_name_full 'Dalton Transactions'
_journal_paper_doi 10.1039/D3DT01227A
_journal_year 2023
_chemical_formula_moiety 'C60 H68 O16 S2 Si8'
_chemical_formula_sum 'C60 H68 O16 S2 Si8'
_chemical_formula_weight 1333.98
_space_group_crystal_system monoclinic
_space_group_IT_number 15
_space_group_name_Hall '-C 2yc'
_space_group_name_H-M_alt 'C 1 2/c 1'
_symmetry_cell_setting monoclinic
_symmetry_space_group_name_H-M 'C 1 2/c 1'
_atom_sites_solution_hydrogens geom
_audit_creation_method SHELXL-2014/7
_audit_update_record
;
2023-04-08 deposited with the CCDC.	2023-06-27 downloaded from the CCDC.
;
_cell_angle_alpha 90
_cell_angle_beta 94.396(4)
_cell_angle_gamma 90
_cell_formula_units_Z 4
_cell_length_a 21.122(3)
_cell_length_b 10.6780(18)
_cell_length_c 29.541(5)
_cell_measurement_reflns_used 10695
_cell_measurement_temperature 120
_cell_measurement_theta_max 27.5
_cell_measurement_theta_min 2.5
_cell_volume 6643.1(18)
_computing_cell_refinement
;
Rigaku CrystalClear-SM Expert 2.1 b29
;
_computing_data_collection
;
Rigaku CrystalClear-SM Expert 2.1 b29
;
_computing_data_reduction
;
Rigaku CrystalClear-SM Expert 2.1 b29
;
_computing_molecular_graphics 'Yadokari-XG 2009 (Wakita Nemoto et al., 2009)'
_computing_publication_material 'Yadokari-XG 2009 (Wakita,Nemoto et al., 2009)'
_computing_structure_refinement 'SHELXL-2014/7 (Sheldrick, 2014)'
_computing_structure_solution 'SHELXT (Sheldrick, 2015)'
_diffrn_ambient_temperature 120
_diffrn_detector_area_resol_mean 5.8140
_diffrn_measured_fraction_theta_full 0.998
_diffrn_measured_fraction_theta_max 0.997
_diffrn_measurement_device_type
;
Rigaku CrystalClear-SM Expert 2.1 b29
;
_diffrn_measurement_method 'profile data from \w-scans'
_diffrn_radiation_monochromator Confocal
_diffrn_radiation_type MoK\a
_diffrn_radiation_wavelength 0.71075
_diffrn_reflns_av_R_equivalents 0.0239
_diffrn_reflns_av_unetI/netI 0.0132
_diffrn_reflns_Laue_measured_fraction_full 0.998
_diffrn_reflns_Laue_measured_fraction_max 0.997
_diffrn_reflns_limit_h_max 27
_diffrn_reflns_limit_h_min -27
_diffrn_reflns_limit_k_max 13
_diffrn_reflns_limit_k_min -13
_diffrn_reflns_limit_l_max 38
_diffrn_reflns_limit_l_min -38
_diffrn_reflns_number 51908
_diffrn_reflns_point_group_measured_fraction_full 0.998
_diffrn_reflns_point_group_measured_fraction_max 0.997
_diffrn_reflns_theta_full 25.242
_diffrn_reflns_theta_max 27.499
_diffrn_reflns_theta_min 2.766
_diffrn_source 'Rotating Anode'
_exptl_absorpt_coefficient_mu 0.289
_exptl_absorpt_correction_T_max 1.000
_exptl_absorpt_correction_T_min 0.949
_exptl_absorpt_correction_type numerical
_exptl_absorpt_process_details 'CrystalClear; Rigaku, 2013'
_exptl_crystal_colour Colorless
_exptl_crystal_density_diffrn 1.334
_exptl_crystal_description Prism
_exptl_crystal_F_000 2800
_exptl_crystal_size_max 0.25
_exptl_crystal_size_mid 0.23
_exptl_crystal_size_min 0.13
_refine_diff_density_max 0.398
_refine_diff_density_min -0.318
_refine_diff_density_rms 0.050
_refine_ls_extinction_method none
_refine_ls_goodness_of_fit_ref 1.096
_refine_ls_matrix_type full
_refine_ls_number_parameters 388
_refine_ls_number_reflns 7612
_refine_ls_number_restraints 0
_refine_ls_restrained_S_all 1.096
_refine_ls_R_factor_all 0.0346
_refine_ls_R_factor_gt 0.0296
_refine_ls_shift/su_max 0.002
_refine_ls_shift/su_mean 0.000
_refine_ls_structure_factor_coef Fsqd
_refine_ls_weighting_details 'w=1/[\s^2^(Fo^2^)+(0.0373P)^2^+8.0300P] where P=(Fo^2^+2Fc^2^)/3'
_refine_ls_weighting_scheme calc
_refine_ls_wR_factor_gt 0.0786
_refine_ls_wR_factor_ref 0.0833
_reflns_Friedel_coverage 0.000
_reflns_number_gt 6841
_reflns_number_total 7612
_reflns_threshold_expression 'I > 2\s(I)'
_cod_data_source_file d3dt01227a2.cif
_cod_data_source_block 22z02m
_cod_depositor_comments
;
The following automatic conversions were performed:

data item '_exptl_absorpt_correction_type' value 'Numerical' was
changed to 'numerical' in accordance with the
/home/data/users/saulius/crontab/automatic-downloads/rss-feeds/RSC/lib/dictionaries/cif_core.dic
dictionary named 'cif_core.dic' version 2.4.2 last updated on
2011-04-26.

data item '_symmetry_cell_setting' value 'Monoclinic' was changed to
'monoclinic' in accordance with the
/home/data/users/saulius/crontab/automatic-downloads/rss-feeds/RSC/lib/dictionaries/cif_core.dic
dictionary named 'cif_core.dic' version 2.4.2 last updated on
2011-04-26.

Automatic conversion script
Id: cif_fix_values 8170 2020-07-09 18:12:32Z antanas 
;
_cod_original_sg_symbol_H-M 'C 2/c'
_cod_database_code 7713287
_shelx_shelxl_version_number 2014/7
_shelx_space_group_comment
;
The symmetry employed for this shelxl refinement is uniquely defined
by the following loop, which should always be used as a source of
symmetry information in preference to the above space-group names.
They are only intended as comments.
;
_shelx_estimated_absorpt_t_min 0.931
_shelx_estimated_absorpt_t_max 0.963

loop_
_space_group_symop_operation_xyz
'x, y, z'
'-x, y, -z+1/2'
'x+1/2, y+1/2, z'
'-x+1/2, y+1/2, -z+1/2'
'-x, -y, -z'
'x, -y, z-1/2'
'-x+1/2, -y+1/2, -z'
'x+1/2, -y+1/2, z-1/2'

loop_
_atom_site_label
_atom_site_type_symbol
_atom_site_fract_x
_atom_site_fract_y
_atom_site_fract_z
_atom_site_U_iso_or_equiv
_atom_site_adp_type
_atom_site_occupancy
_atom_site_site_symmetry_order
_atom_site_calc_flag
_atom_site_refinement_flags_posn
_atom_site_refinement_flags_adp
_atom_site_refinement_flags_occupancy
_atom_site_disorder_assembly
_atom_site_disorder_group
O1 O 0.40572(5) 0.69994(10) 0.73296(3) 0.0240(2) Uani 1 1 d . . . . .
Si1 Si 0.43833(2) 0.69937(4) 0.68522(2) 0.01618(8) Uani 1 1 d . . . . .
O2 O 0.51301(5) 0.72682(11) 0.69488(4) 0.0263(2) Uani 1 1 d . . . . .
Si2 Si 0.58682(2) 0.71910(4) 0.71262(2) 0.01594(8) Uani 1 1 d . . . . .
O3 O 0.61708(5) 0.59765(9) 0.68999(3) 0.0215(2) Uani 1 1 d . . . . .
Si3 Si 0.67153(2) 0.54248(4) 0.65921(2) 0.01701(9) Uani 1 1 d . . . . .
O4 O 0.64043(5) 0.52971(9) 0.60616(3) 0.0204(2) Uani 1 1 d . . . . .
C1 C 0.62639(7) 0.62915(13) 0.57736(4) 0.0178(3) Uani 1 1 d . . . . .
C2 C 0.67347(7) 0.68000(14) 0.55283(5) 0.0221(3) Uani 1 1 d . . . . .
H1 H 0.7155 0.6476 0.5562 0.027 Uiso 1 1 calc R U . . .
C3 C 0.65865(7) 0.77867(15) 0.52336(5) 0.0251(3) Uani 1 1 d . . . . .
H2 H 0.6909 0.8143 0.5066 0.030 Uiso 1 1 calc R U . . .
C4 C 0.59747(7) 0.82594(14) 0.51801(5) 0.0226(3) Uani 1 1 d . . . . .
H3 H 0.5879 0.8937 0.4978 0.027 Uiso 1 1 calc R U . . .
C5 C 0.54989(6) 0.77403(13) 0.54235(5) 0.0180(3) Uani 1 1 d . . . . .
C6 C 0.56456(6) 0.67497(13) 0.57211(4) 0.0176(3) Uani 1 1 d . . . . .
H4 H 0.5324 0.6389 0.5888 0.021 Uiso 1 1 calc R U . . .
C7 C 0.48361(6) 0.82820(14) 0.53799(5) 0.0193(3) Uani 1 1 d . . . . .
H31 H 0.4864 0.9195 0.5436 0.023 Uiso 1 1 calc R U . . .
H32 H 0.4590 0.7912 0.5618 0.023 Uiso 1 1 calc R U . . .
S1 S 0.44156(2) 0.80202(3) 0.48392(2) 0.01877(8) Uani 1 1 d . . . . .
O5 O 0.48188(5) 0.83516(11) 0.44857(4) 0.0278(2) Uani 1 1 d . . . . .
O6 O 0.38093(5) 0.86360(10) 0.48426(4) 0.0263(2) Uani 1 1 d . . . . .
C8 C 0.42932(7) 0.63640(14) 0.48088(5) 0.0206(3) Uani 1 1 d . . . . .
H33 H 0.4143 0.6145 0.4493 0.025 Uiso 1 1 calc R U . . .
H34 H 0.4707 0.5944 0.4877 0.025 Uiso 1 1 calc R U . . .
C9 C 0.38286(6) 0.58447(13) 0.51226(5) 0.0186(3) Uani 1 1 d . . . . .
C10 C 0.31803(7) 0.60796(14) 0.50384(5) 0.0239(3) Uani 1 1 d . . . . .
H5 H 0.3034 0.6610 0.4794 0.029 Uiso 1 1 calc R U . . .
C11 C 0.27496(7) 0.55387(15) 0.53113(6) 0.0277(3) Uani 1 1 d . . . . .
H6 H 0.2309 0.5699 0.5252 0.033 Uiso 1 1 calc R U . . .
C12 C 0.29580(7) 0.47647(15) 0.56705(5) 0.0259(3) Uani 1 1 d . . . . .
H7 H 0.2661 0.4383 0.5853 0.031 Uiso 1 1 calc R U . . .
C13 C 0.36020(7) 0.45534(13) 0.57609(5) 0.0209(3) Uani 1 1 d . . . . .
C14 C 0.40359(6) 0.50838(13) 0.54866(5) 0.0190(3) Uani 1 1 d . . . . .
H8 H 0.4477 0.4926 0.5548 0.023 Uiso 1 1 calc R U . . .
O7 O 0.37988(5) 0.37828(10) 0.61173(4) 0.0276(2) Uani 1 1 d . . . . .
Si4 Si 0.42547(2) 0.41346(4) 0.65773(2) 0.02046(9) Uani 1 1 d . . . . .
O8 O 0.42665(6) 0.56535(10) 0.66151(4) 0.0326(3) Uani 1 1 d . . . . .
C15 C 0.40414(6) 0.82190(13) 0.64673(4) 0.0173(3) Uani 1 1 d . . . . .
C16 C 0.35221(7) 0.79661(15) 0.61582(5) 0.0239(3) Uani 1 1 d . . . . .
H9 H 0.3336 0.7156 0.6150 0.029 Uiso 1 1 calc R U . . .
C17 C 0.32756(8) 0.88876(18) 0.58630(5) 0.0325(4) Uani 1 1 d . . . . .
H10 H 0.2921 0.8705 0.5656 0.039 Uiso 1 1 calc R U . . .
C18 C 0.35423(8) 1.00641(17) 0.58691(6) 0.0341(4) Uani 1 1 d . . . . .
H11 H 0.3371 1.0690 0.5666 0.041 Uiso 1 1 calc R U . . .
C19 C 0.40572(9) 1.03380(15) 0.61686(6) 0.0322(4) Uani 1 1 d . . . . .
H12 H 0.4242 1.1149 0.6171 0.039 Uiso 1 1 calc R U . . .
C20 C 0.43040(7) 0.94232(14) 0.64671(5) 0.0251(3) Uani 1 1 d . . . . .
H13 H 0.4656 0.9618 0.6674 0.030 Uiso 1 1 calc R U . . .
C21 C 0.62832(7) 0.86242(13) 0.69636(5) 0.0222(3) Uani 1 1 d . . . . .
C22 C 0.61584(8) 0.91385(15) 0.65298(5) 0.0284(3) Uani 1 1 d . . . . .
H14 H 0.5813 0.8825 0.6338 0.034 Uiso 1 1 calc R U . . .
C23 C 0.65305(10) 1.00985(16) 0.63753(6) 0.0392(4) Uani 1 1 d . . . . .
H15 H 0.6439 1.0439 0.6080 0.047 Uiso 1 1 calc R U . . .
C24 C 0.70344(10) 1.05547(17) 0.66534(7) 0.0428(5) Uani 1 1 d . . . . .
H16 H 0.7297 1.1195 0.6546 0.051 Uiso 1 1 calc R U . . .
C25 C 0.71585(10) 1.00855(18) 0.70868(7) 0.0431(5) Uani 1 1 d . . . . .
H17 H 0.7499 1.0418 0.7279 0.052 Uiso 1 1 calc R U . . .
C26 C 0.67858(8) 0.91279(16) 0.72414(6) 0.0325(4) Uani 1 1 d . . . . .
H18 H 0.6873 0.8811 0.7540 0.039 Uiso 1 1 calc R U . . .
C27 C 0.74104(7) 0.64781(16) 0.66287(5) 0.0280(3) Uani 1 1 d . . . . .
H19 H 0.7736 0.6142 0.6443 0.042 Uiso 1 1 calc R U . . .
H20 H 0.7281 0.7311 0.6517 0.042 Uiso 1 1 calc R U . . .
H21 H 0.7583 0.6541 0.6945 0.042 Uiso 1 1 calc R U . . .
C28 C 0.69012(8) 0.38012(15) 0.67634(6) 0.0292(3) Uani 1 1 d . . . . .
H22 H 0.7229 0.3468 0.6579 0.044 Uiso 1 1 calc R U . . .
H23 H 0.7057 0.3783 0.7084 0.044 Uiso 1 1 calc R U . . .
H24 H 0.6517 0.3287 0.6718 0.044 Uiso 1 1 calc R U . . .
C29 C 0.50689(8) 0.35657(18) 0.65236(7) 0.0398(4) Uani 1 1 d . . . . .
H25 H 0.5066 0.2650 0.6501 0.060 Uiso 1 1 calc R U . . .
H26 H 0.5233 0.3924 0.6250 0.060 Uiso 1 1 calc R U . . .
H27 H 0.5341 0.3820 0.6791 0.060 Uiso 1 1 calc R U . . .
C30 C 0.38852(10) 0.3426(2) 0.70574(6) 0.0435(5) Uani 1 1 d . . . . .
H28 H 0.3885 0.2513 0.7026 0.065 Uiso 1 1 calc R U . . .
H29 H 0.4126 0.3661 0.7342 0.065 Uiso 1 1 calc R U . . .
H30 H 0.3447 0.3727 0.7062 0.065 Uiso 1 1 calc R U . . .

loop_
_atom_site_aniso_label
_atom_site_aniso_U_11
_atom_site_aniso_U_22
_atom_site_aniso_U_33
_atom_site_aniso_U_23
_atom_site_aniso_U_13
_atom_site_aniso_U_12
O1 0.0221(5) 0.0362(6) 0.0136(5) 0.0009(4) 0.0015(4) -0.0015(4)
Si1 0.01722(18) 0.01963(18) 0.01146(16) -0.00142(13) -0.00045(13) 0.00124(14)
O2 0.0161(5) 0.0408(6) 0.0219(5) 0.0032(5) -0.0004(4) 0.0045(4)
Si2 0.01428(17) 0.02105(18) 0.01259(17) -0.00106(13) 0.00160(13) 0.00202(14)
O3 0.0203(5) 0.0217(5) 0.0236(5) -0.0031(4) 0.0083(4) -0.0003(4)
Si3 0.01447(17) 0.02089(18) 0.01571(17) -0.00124(14) 0.00138(13) 0.00256(14)
O4 0.0248(5) 0.0195(5) 0.0167(5) -0.0006(4) -0.0008(4) 0.0001(4)
C1 0.0217(6) 0.0179(6) 0.0135(6) -0.0028(5) -0.0007(5) -0.0007(5)
C2 0.0171(6) 0.0289(7) 0.0204(7) -0.0004(6) 0.0016(5) 0.0014(6)
C3 0.0194(7) 0.0311(8) 0.0254(7) 0.0045(6) 0.0044(6) -0.0036(6)
C4 0.0216(7) 0.0232(7) 0.0229(7) 0.0042(6) 0.0005(5) -0.0021(6)
C5 0.0171(6) 0.0206(6) 0.0160(6) -0.0041(5) -0.0001(5) -0.0005(5)
C6 0.0181(6) 0.0208(6) 0.0139(6) -0.0037(5) 0.0021(5) -0.0039(5)
C7 0.0180(6) 0.0236(7) 0.0164(6) -0.0036(5) 0.0014(5) 0.0013(5)
S1 0.01711(16) 0.02256(17) 0.01648(16) 0.00101(12) 0.00032(12) 0.00056(12)
O5 0.0263(5) 0.0385(6) 0.0191(5) 0.0047(5) 0.0037(4) -0.0053(5)
O6 0.0202(5) 0.0267(5) 0.0316(6) 0.0028(4) -0.0017(4) 0.0047(4)
C8 0.0206(6) 0.0233(7) 0.0180(6) -0.0050(5) 0.0021(5) 0.0000(5)
C9 0.0178(6) 0.0202(6) 0.0175(6) -0.0061(5) 0.0003(5) -0.0017(5)
C10 0.0193(7) 0.0273(7) 0.0242(7) -0.0020(6) -0.0045(6) 0.0004(6)
C11 0.0148(6) 0.0320(8) 0.0359(8) -0.0047(7) -0.0011(6) -0.0021(6)
C12 0.0212(7) 0.0296(8) 0.0275(8) -0.0062(6) 0.0057(6) -0.0066(6)
C13 0.0247(7) 0.0205(6) 0.0172(6) -0.0050(5) -0.0013(5) -0.0034(5)
C14 0.0157(6) 0.0214(6) 0.0196(6) -0.0057(5) -0.0011(5) -0.0001(5)
O7 0.0363(6) 0.0238(5) 0.0217(5) 0.0006(4) -0.0041(4) -0.0077(5)
Si4 0.02272(19) 0.02043(19) 0.01816(18) -0.00052(14) 0.00105(15) -0.00182(15)
O8 0.0522(7) 0.0215(5) 0.0225(5) -0.0047(4) -0.0083(5) 0.0023(5)
C15 0.0160(6) 0.0231(7) 0.0131(6) -0.0008(5) 0.0022(5) 0.0033(5)
C16 0.0178(7) 0.0336(8) 0.0202(7) -0.0002(6) 0.0000(5) 0.0002(6)
C17 0.0229(7) 0.0536(11) 0.0204(7) 0.0048(7) -0.0020(6) 0.0105(7)
C18 0.0356(9) 0.0425(10) 0.0256(8) 0.0128(7) 0.0105(7) 0.0216(8)
C19 0.0404(9) 0.0230(7) 0.0348(9) 0.0044(6) 0.0132(7) 0.0068(7)
C20 0.0260(7) 0.0243(7) 0.0248(7) -0.0026(6) 0.0010(6) 0.0012(6)
C21 0.0261(7) 0.0198(7) 0.0212(7) -0.0034(5) 0.0057(6) 0.0015(6)
C22 0.0362(9) 0.0248(7) 0.0246(7) 0.0002(6) 0.0043(6) 0.0025(6)
C23 0.0586(12) 0.0249(8) 0.0359(9) 0.0063(7) 0.0157(8) 0.0026(8)
C24 0.0535(12) 0.0220(8) 0.0558(12) -0.0033(8) 0.0231(10) -0.0085(8)
C25 0.0445(11) 0.0351(9) 0.0500(11) -0.0132(8) 0.0061(9) -0.0152(8)
C26 0.0347(9) 0.0321(8) 0.0305(8) -0.0054(7) 0.0012(7) -0.0060(7)
C27 0.0181(7) 0.0396(9) 0.0265(8) -0.0075(7) 0.0037(6) -0.0034(6)
C28 0.0279(8) 0.0282(8) 0.0314(8) 0.0041(6) 0.0029(6) 0.0110(6)
C29 0.0248(8) 0.0390(10) 0.0553(12) -0.0110(9) 0.0012(8) -0.0008(7)
C30 0.0454(11) 0.0580(12) 0.0271(9) 0.0105(8) 0.0036(8) -0.0118(9)

loop_
_atom_type_symbol
_atom_type_description
_atom_type_scat_dispersion_real
_atom_type_scat_dispersion_imag
_atom_type_scat_source
C C 0.0033 0.0016 'International Tables Vol C Tables 4.2.6.8 and 6.1.1.4'
H H 0.0000 0.0000 'International Tables Vol C Tables 4.2.6.8 and 6.1.1.4'
O O 0.0106 0.0060 'International Tables Vol C Tables 4.2.6.8 and 6.1.1.4'
S S 0.1246 0.1234 'International Tables Vol C Tables 4.2.6.8 and 6.1.1.4'
Si Si 0.0817 0.0704 'International Tables Vol C Tables 4.2.6.8 and 6.1.1.4'

loop_
_geom_angle_atom_site_label_1
_geom_angle_atom_site_label_2
_geom_angle_atom_site_label_3
_geom_angle
_geom_angle_site_symmetry_1
_geom_angle_site_symmetry_3
_geom_angle_publ_flag
Si1 O1 Si2 148.52(7) . 2_656 ?
O8 Si1 O2 110.86(7) . . ?
O8 Si1 O1 108.83(6) . . ?
O2 Si1 O1 108.79(6) . . ?
O8 Si1 C15 108.90(6) . . ?
O2 Si1 C15 108.21(6) . . ?
O1 Si1 C15 111.25(6) . . ?
Si2 O2 Si1 164.06(8) . . ?
O2 Si2 O3 108.13(6) . . ?
O2 Si2 O1 110.41(6) . 2_656 ?
O3 Si2 O1 107.39(6) . 2_656 ?
O2 Si2 C21 109.92(7) . . ?
O3 Si2 C21 110.34(6) . . ?
O1 Si2 C21 110.60(6) 2_656 . ?
Si2 O3 Si3 147.20(7) . . ?
O3 Si3 O4 108.16(6) . . ?
O3 Si3 C28 109.39(7) . . ?
O4 Si3 C28 104.08(7) . . ?
O3 Si3 C27 109.82(6) . . ?
O4 Si3 C27 111.18(6) . . ?
C28 Si3 C27 113.95(8) . . ?
C1 O4 Si3 124.82(9) . . ?
O4 C1 C2 119.71(12) . . ?
O4 C1 C6 119.66(12) . . ?
C2 C1 C6 120.60(13) . . ?
C1 C2 C3 119.30(13) . . ?
C1 C2 H1 120.3 . . ?
C3 C2 H1 120.3 . . ?
C4 C3 C2 120.80(13) . . ?
C4 C3 H2 119.6 . . ?
C2 C3 H2 119.6 . . ?
C3 C4 C5 119.96(14) . . ?
C3 C4 H3 120.0 . . ?
C5 C4 H3 120.0 . . ?
C4 C5 C6 119.49(13) . . ?
C4 C5 C7 120.24(13) . . ?
C6 C5 C7 120.23(12) . . ?
C1 C6 C5 119.84(12) . . ?
C1 C6 H4 120.1 . . ?
C5 C6 H4 120.1 . . ?
C5 C7 S1 114.17(9) . . ?
C5 C7 H31 108.7 . . ?
S1 C7 H31 108.7 . . ?
C5 C7 H32 108.7 . . ?
S1 C7 H32 108.7 . . ?
H31 C7 H32 107.6 . . ?
O6 S1 O5 117.91(7) . . ?
O6 S1 C8 109.06(7) . . ?
O5 S1 C8 107.31(7) . . ?
O6 S1 C7 107.65(7) . . ?
O5 S1 C7 109.15(7) . . ?
C8 S1 C7 105.03(7) . . ?
C9 C8 S1 115.56(10) . . ?
C9 C8 H33 108.4 . . ?
S1 C8 H33 108.4 . . ?
C9 C8 H34 108.4 . . ?
S1 C8 H34 108.4 . . ?
H33 C8 H34 107.5 . . ?
C14 C9 C10 119.28(13) . . ?
C14 C9 C8 120.61(12) . . ?
C10 C9 C8 120.05(13) . . ?
C11 C10 C9 120.00(14) . . ?
C11 C10 H5 120.0 . . ?
C9 C10 H5 120.0 . . ?
C10 C11 C12 120.53(14) . . ?
C10 C11 H6 119.7 . . ?
C12 C11 H6 119.7 . . ?
C13 C12 C11 119.55(14) . . ?
C13 C12 H7 120.2 . . ?
C11 C12 H7 120.2 . . ?
O7 C13 C12 118.69(13) . . ?
O7 C13 C14 121.06(13) . . ?
C12 C13 C14 120.22(14) . . ?
C13 C14 C9 120.40(13) . . ?
C13 C14 H8 119.8 . . ?
C9 C14 H8 119.8 . . ?
C13 O7 Si4 128.19(9) . . ?
O8 Si4 O7 106.80(6) . . ?
O8 Si4 C30 111.31(9) . . ?
O7 Si4 C30 106.71(8) . . ?
O8 Si4 C29 108.99(8) . . ?
O7 Si4 C29 110.14(8) . . ?
C30 Si4 C29 112.71(10) . . ?
Si1 O8 Si4 157.08(8) . . ?
C16 C15 C20 117.89(13) . . ?
C16 C15 Si1 121.06(11) . . ?
C20 C15 Si1 121.03(11) . . ?
C17 C16 C15 120.70(15) . . ?
C17 C16 H9 119.7 . . ?
C15 C16 H9 119.7 . . ?
C18 C17 C16 120.32(15) . . ?
C18 C17 H10 119.8 . . ?
C16 C17 H10 119.8 . . ?
C17 C18 C19 120.24(15) . . ?
C17 C18 H11 119.9 . . ?
C19 C18 H11 119.9 . . ?
C18 C19 C20 119.78(16) . . ?
C18 C19 H12 120.1 . . ?
C20 C19 H12 120.1 . . ?
C19 C20 C15 121.07(15) . . ?
C19 C20 H13 119.5 . . ?
C15 C20 H13 119.5 . . ?
C26 C21 C22 117.86(15) . . ?
C26 C21 Si2 121.37(12) . . ?
C22 C21 Si2 120.22(12) . . ?
C23 C22 C21 121.20(16) . . ?
C23 C22 H14 119.4 . . ?
C21 C22 H14 119.4 . . ?
C24 C23 C22 119.59(17) . . ?
C24 C23 H15 120.2 . . ?
C22 C23 H15 120.2 . . ?
C25 C24 C23 120.39(17) . . ?
C25 C24 H16 119.8 . . ?
C23 C24 H16 119.8 . . ?
C24 C25 C26 119.98(18) . . ?
C24 C25 H17 120.0 . . ?
C26 C25 H17 120.0 . . ?
C25 C26 C21 120.94(17) . . ?
C25 C26 H18 119.5 . . ?
C21 C26 H18 119.5 . . ?
Si3 C27 H19 109.5 . . ?
Si3 C27 H20 109.5 . . ?
H19 C27 H20 109.5 . . ?
Si3 C27 H21 109.5 . . ?
H19 C27 H21 109.5 . . ?
H20 C27 H21 109.5 . . ?
Si3 C28 H22 109.5 . . ?
Si3 C28 H23 109.5 . . ?
H22 C28 H23 109.5 . . ?
Si3 C28 H24 109.5 . . ?
H22 C28 H24 109.5 . . ?
H23 C28 H24 109.5 . . ?
Si4 C29 H25 109.5 . . ?
Si4 C29 H26 109.5 . . ?
H25 C29 H26 109.5 . . ?
Si4 C29 H27 109.5 . . ?
H25 C29 H27 109.5 . . ?
H26 C29 H27 109.5 . . ?
Si4 C30 H28 109.5 . . ?
Si4 C30 H29 109.5 . . ?
H28 C30 H29 109.5 . . ?
Si4 C30 H30 109.5 . . ?
H28 C30 H30 109.5 . . ?
H29 C30 H30 109.5 . . ?

loop_
_geom_bond_atom_site_label_1
_geom_bond_atom_site_label_2
_geom_bond_distance
_geom_bond_site_symmetry_2
_geom_bond_publ_flag
O1 Si1 1.6161(11) . ?
O1 Si2 1.6165(11) 2_656 ?
Si1 O8 1.6040(12) . ?
Si1 O2 1.6083(11) . ?
Si1 C15 1.8439(14) . ?
O2 Si2 1.6083(11) . ?
Si2 O3 1.6133(10) . ?
Si2 O1 1.6164(11) 2_656 ?
Si2 C21 1.8454(16) . ?
O3 Si3 1.6301(10) . ?
Si3 O4 1.6579(11) . ?
Si3 C28 1.8400(16) . ?
Si3 C27 1.8460(16) . ?
O4 C1 1.3786(17) . ?
C1 C2 1.385(2) . ?
C1 C6 1.3922(19) . ?
C2 C3 1.387(2) . ?
C2 H1 0.9500 . ?
C3 C4 1.385(2) . ?
C3 H2 0.9500 . ?
C4 C5 1.395(2) . ?
C4 H3 0.9500 . ?
C5 C6 1.395(2) . ?
C5 C7 1.5111(19) . ?
C6 H4 0.9500 . ?
C7 S1 1.7892(14) . ?
C7 H31 0.9900 . ?
C7 H32 0.9900 . ?
S1 O6 1.4404(11) . ?
S1 O5 1.4414(11) . ?
S1 C8 1.7885(15) . ?
C8 C9 1.5064(19) . ?
C8 H33 0.9900 . ?
C8 H34 0.9900 . ?
C9 C14 1.391(2) . ?
C9 C10 1.3955(19) . ?
C10 C11 1.387(2) . ?
C10 H5 0.9500 . ?
C11 C12 1.390(2) . ?
C11 H6 0.9500 . ?
C12 C13 1.384(2) . ?
C12 H7 0.9500 . ?
C13 O7 1.3752(18) . ?
C13 C14 1.390(2) . ?
C14 H8 0.9500 . ?
O7 Si4 1.6474(11) . ?
Si4 O8 1.6258(12) . ?
Si4 C30 1.8338(18) . ?
Si4 C29 1.8421(18) . ?
C15 C16 1.3988(19) . ?
C15 C20 1.400(2) . ?
C16 C17 1.389(2) . ?
C16 H9 0.9500 . ?
C17 C18 1.376(3) . ?
C17 H10 0.9500 . ?
C18 C19 1.380(3) . ?
C18 H11 0.9500 . ?
C19 C20 1.390(2) . ?
C19 H12 0.9500 . ?
C20 H13 0.9500 . ?
C21 C26 1.398(2) . ?
C21 C22 1.401(2) . ?
C22 C23 1.390(2) . ?
C22 H14 0.9500 . ?
C23 C24 1.382(3) . ?
C23 H15 0.9500 . ?
C24 C25 1.381(3) . ?
C24 H16 0.9500 . ?
C25 C26 1.389(3) . ?
C25 H17 0.9500 . ?
C26 H18 0.9500 . ?
C27 H19 0.9800 . ?
C27 H20 0.9800 . ?
C27 H21 0.9800 . ?
C28 H22 0.9800 . ?
C28 H23 0.9800 . ?
C28 H24 0.9800 . ?
C29 H25 0.9800 . ?
C29 H26 0.9800 . ?
C29 H27 0.9800 . ?
C30 H28 0.9800 . ?
C30 H29 0.9800 . ?
C30 H30 0.9800 . ?

loop_
_geom_torsion_atom_site_label_1
_geom_torsion_atom_site_label_2
_geom_torsion_atom_site_label_3
_geom_torsion_atom_site_label_4
_geom_torsion
_geom_torsion_site_symmetry_1
_geom_torsion_site_symmetry_2
_geom_torsion_site_symmetry_3
_geom_torsion_site_symmetry_4
_geom_torsion_publ_flag
Si2 O1 Si1 O8 123.39(15) 2_656 . . . ?
Si2 O1 Si1 O2 2.49(17) 2_656 . . . ?
Si2 O1 Si1 C15 -116.62(15) 2_656 . . . ?
O8 Si1 O2 Si2 -58.8(3) . . . . ?
O1 Si1 O2 Si2 60.9(3) . . . . ?
C15 Si1 O2 Si2 -178.1(3) . . . . ?
Si1 O2 Si2 O3 66.3(3) . . . . ?
Si1 O2 Si2 O1 -50.9(3) . . . 2_656 ?
Si1 O2 Si2 C21 -173.2(3) . . . . ?
O2 Si2 O3 Si3 123.34(13) . . . . ?
O1 Si2 O3 Si3 -117.51(13) 2_656 . . . ?
C21 Si2 O3 Si3 3.10(15) . . . . ?
Si2 O3 Si3 O4 -96.12(14) . . . . ?
Si2 O3 Si3 C28 151.12(13) . . . . ?
Si2 O3 Si3 C27 25.37(16) . . . . ?
O3 Si3 O4 C1 72.11(11) . . . . ?
C28 Si3 O4 C1 -171.63(11) . . . . ?
C27 Si3 O4 C1 -48.54(13) . . . . ?
Si3 O4 C1 C2 84.44(15) . . . . ?
Si3 O4 C1 C6 -97.58(14) . . . . ?
O4 C1 C2 C3 178.92(13) . . . . ?
C6 C1 C2 C3 1.0(2) . . . . ?
C1 C2 C3 C4 -0.5(2) . . . . ?
C2 C3 C4 C5 -0.2(2) . . . . ?
C3 C4 C5 C6 0.3(2) . . . . ?
C3 C4 C5 C7 177.74(13) . . . . ?
O4 C1 C6 C5 -178.78(12) . . . . ?
C2 C1 C6 C5 -0.8(2) . . . . ?
C4 C5 C6 C1 0.2(2) . . . . ?
C7 C5 C6 C1 -177.26(12) . . . . ?
C4 C5 C7 S1 69.48(16) . . . . ?
C6 C5 C7 S1 -113.09(13) . . . . ?
C5 C7 S1 O6 -177.35(10) . . . . ?
C5 C7 S1 O5 -48.27(12) . . . . ?
C5 C7 S1 C8 66.53(12) . . . . ?
O6 S1 C8 C9 -45.40(12) . . . . ?
O5 S1 C8 C9 -174.18(10) . . . . ?
C7 S1 C8 C9 69.75(12) . . . . ?
S1 C8 C9 C14 -111.38(13) . . . . ?
S1 C8 C9 C10 71.42(16) . . . . ?
C14 C9 C10 C11 -1.1(2) . . . . ?
C8 C9 C10 C11 176.09(13) . . . . ?
C9 C10 C11 C12 0.2(2) . . . . ?
C10 C11 C12 C13 1.2(2) . . . . ?
C11 C12 C13 O7 -179.89(13) . . . . ?
C11 C12 C13 C14 -1.8(2) . . . . ?
O7 C13 C14 C9 178.91(12) . . . . ?
C12 C13 C14 C9 0.9(2) . . . . ?
C10 C9 C14 C13 0.6(2) . . . . ?
C8 C9 C14 C13 -176.60(12) . . . . ?
C12 C13 O7 Si4 -118.47(14) . . . . ?
C14 C13 O7 Si4 63.45(18) . . . . ?
C13 O7 Si4 O8 16.65(14) . . . . ?
C13 O7 Si4 C30 135.78(14) . . . . ?
C13 O7 Si4 C29 -101.57(14) . . . . ?
O2 Si1 O8 Si4 70.0(3) . . . . ?
O1 Si1 O8 Si4 -49.6(3) . . . . ?
C15 Si1 O8 Si4 -171.0(2) . . . . ?
O7 Si4 O8 Si1 163.8(2) . . . . ?
C30 Si4 O8 Si1 47.7(3) . . . . ?
C29 Si4 O8 Si1 -77.2(3) . . . . ?
O8 Si1 C15 C16 28.65(13) . . . . ?
O2 Si1 C15 C16 149.24(11) . . . . ?
O1 Si1 C15 C16 -91.30(12) . . . . ?
O8 Si1 C15 C20 -149.66(12) . . . . ?
O2 Si1 C15 C20 -29.08(13) . . . . ?
O1 Si1 C15 C20 90.38(12) . . . . ?
C20 C15 C16 C17 -0.3(2) . . . . ?
Si1 C15 C16 C17 -178.68(11) . . . . ?
C15 C16 C17 C18 0.4(2) . . . . ?
C16 C17 C18 C19 0.0(2) . . . . ?
C17 C18 C19 C20 -0.4(2) . . . . ?
C18 C19 C20 C15 0.5(2) . . . . ?
C16 C15 C20 C19 -0.1(2) . . . . ?
Si1 C15 C20 C19 178.25(12) . . . . ?
O2 Si2 C21 C26 146.23(13) . . . . ?
O3 Si2 C21 C26 -94.60(13) . . . . ?
O1 Si2 C21 C26 24.07(15) 2_656 . . . ?
O2 Si2 C21 C22 -42.45(14) . . . . ?
O3 Si2 C21 C22 76.72(13) . . . . ?
O1 Si2 C21 C22 -164.61(12) 2_656 . . . ?
C26 C21 C22 C23 1.5(2) . . . . ?
Si2 C21 C22 C23 -170.13(13) . . . . ?
C21 C22 C23 C24 0.2(3) . . . . ?
C22 C23 C24 C25 -1.7(3) . . . . ?
C23 C24 C25 C26 1.6(3) . . . . ?
C24 C25 C26 C21 0.1(3) . . . . ?
C22 C21 C26 C25 -1.6(2) . . . . ?
Si2 C21 C26 C25 169.90(14) . . . . ?
